data_7121306
loop_
_publ_author_name
'Izod, Keith'
'Evans, Peter'
'Waddell, Paul G.'

_publ_section_title
;
 A diarsagermylene and a diarsastannylene stabilised by areneGe/Sn
 interactions.
;
_journal_issue 20
_journal_name_full 'Chemical communications (Cambridge, England)'
_journal_page_first 2526
_journal_page_last 2529
_journal_paper_doi 10.1039/c7cc09564c
_journal_volume 54
_journal_year 2018
_chemical_formula_moiety 'C48 H68 As2 Ge, C7 H8'
_chemical_formula_sum 'C55 H76 As2 Ge'
_chemical_formula_weight 959.58
_space_group_crystal_system triclinic
_space_group_IT_number 2
_space_group_name_Hall '-P 1'
_space_group_name_H-M_alt 'P -1'
_symmetry_space_group_name_Hall '-P 1'
_symmetry_space_group_name_H-M 'P -1'
_atom_sites_solution_hydrogens geom
_atom_sites_solution_primary dual
_audit_creation_date 2017-02-28
_audit_creation_method
;
Olex2 1.2
(compiled Feb 23 2017 12:29:26 for OlexSys, GUI svn.r5320)
;
_audit_update_record
;
2017-12-12 deposited with the CCDC.
2018-01-11 downloaded from the CCDC.
;
_cell_angle_alpha 77.0882(17)
_cell_angle_beta 78.4162(17)
_cell_angle_gamma 71.263(2)
_cell_formula_units_Z 2
_cell_length_a 12.6717(3)
_cell_length_b 12.8423(3)
_cell_length_c 16.8971(3)
_cell_measurement_reflns_used 24399
_cell_measurement_temperature 190.0(2)
_cell_measurement_theta_max 66.7530
_cell_measurement_theta_min 3.6550
_cell_volume 2513.24(10)
_computing_cell_refinement 'CrysAlisPro 1.171.38.42b (Rigaku OD, 2015)'
_computing_data_collection 'CrysAlisPro 1.171.38.42b (Rigaku OD, 2015)'
_computing_data_reduction 'CrysAlisPro 1.171.38.42b (Rigaku OD, 2015)'
_computing_molecular_graphics 'Olex2 (Dolomanov et al., 2009)'
_computing_publication_material 'Olex2 (Dolomanov et al., 2009)'
_computing_structure_refinement 'XL (Sheldrick, 2008)'
_computing_structure_solution 'ShelXT (Sheldrick, 2015)'
_diffrn_ambient_environment N~2~
_diffrn_ambient_temperature 190.0(2)
_diffrn_detector 'CCD plate'
_diffrn_detector_area_resol_mean 10.3968
_diffrn_detector_type Atlas
_diffrn_measured_fraction_theta_full 0.995
_diffrn_measured_fraction_theta_max 0.995
_diffrn_measurement_details
;
List of Runs (angles in degrees, time in seconds):

  # Type    Start    End  Width  t~exp~   \w     \q     \k     \f   Frames
#--------------------------------------------------------------------------
  1  \w     12.00 116.00   1.00    2.00    --   41.59  57.00-180.00  104
  2  \w    -32.00  71.00   1.00    2.00    --   41.59 -57.00  30.00  103
  3  \w     -3.00  96.00   1.00    2.00    --   41.59-125.00 -30.00   99
  4  \w      8.00 132.00   1.00    8.00    --   93.50 -90.00 162.18  124
  5  \w      9.00 133.00   1.00    8.00    --   93.50 -93.00  17.32  124
  6  \w      9.00 133.00   1.00    8.00    --   93.50 -93.00-102.15  124
  7  \w      9.00 133.00   1.00    8.00    --   93.50 -92.00  47.49  124
  8  \w      8.00 132.00   1.00    8.00    --   93.50 -91.00-117.69  124
  9  \w     15.00 127.00   1.00    8.00    --   93.50 -77.00-150.00  112
 10  \w     63.00 171.00   1.00    8.00    --   93.50  30.00  90.00  108
 11  \w      9.00  83.00   1.00    8.00    --   93.50 -94.00 -60.00   74
 12  \w     19.00 121.00   1.00    8.00    --   93.50 -45.00  60.00  102
 13  \w      9.00  83.00   1.00    8.00    --   93.50 -94.00  60.00   74
 14  \w     66.00 168.00   1.00    8.00    --   93.50  45.00 120.00  102
 15  \w     19.00  96.00   1.00    8.00    --   93.50-125.00-120.00   77
 16  \w     19.00  96.00   1.00    8.00    --   93.50-125.00 -60.00   77
 17  \w     63.00 171.00   1.00    8.00    --   93.50  30.00   0.00  108
 18  \w      9.00  83.00   1.00    8.00    --   93.50 -94.00  90.00   74
 19  \w     73.00 168.00   1.00    8.00    --   93.50 125.00 -60.00   95
 20  \w     66.00 168.00   1.00    8.00    --   93.50  45.00 -60.00  102
 21  \w     32.00 177.00   1.00    8.00    --   93.50  15.00 -30.00  145
 22  \w      9.00  83.00   1.00    8.00    --   93.50 -94.00   0.00   74
 23  \w      9.00  83.00   1.00    8.00    --   93.50 -94.00 150.00   74
 24  \w     19.00 121.00   1.00    8.00    --   93.50 -45.00 -60.00  102
 25  \w      9.00 133.00   1.00    8.00    --   93.50 -93.00 119.25  124
 26  \w      8.00 132.00   1.00    8.00    --   93.50 -91.00 -22.21  124
 27  \w   -120.00  -8.00   1.00    2.00    --  -41.59 -77.00  30.00  112
 28  \w   -116.00 -12.00   1.00    2.00    --  -41.59 -57.00 120.00  104
 29  \w      8.00 120.00   1.00    2.00    --   41.59  77.00 -30.00  112
 30  \w      8.00 120.00   1.00    2.00    --   41.59  77.00 -90.00  112
 31  \w     63.00 168.00   1.00    8.00    --   93.50  61.00-180.00  105
;
_diffrn_measurement_device 'four-circle diffractometer'
_diffrn_measurement_device_type 'Xcalibur, Atlas, Gemini ultra'
_diffrn_measurement_method '\w scans'
_diffrn_orient_matrix_type 'CrysAlisPro convention (1999,Acta A55,543-557)'
_diffrn_orient_matrix_UB_11 0.1013369000
_diffrn_orient_matrix_UB_12 -0.0937649000
_diffrn_orient_matrix_UB_13 0.0312976000
_diffrn_orient_matrix_UB_21 -0.0719531000
_diffrn_orient_matrix_UB_22 -0.0817206000
_diffrn_orient_matrix_UB_23 0.0237955000
_diffrn_orient_matrix_UB_31 0.0369217000
_diffrn_orient_matrix_UB_32 -0.0325770000
_diffrn_orient_matrix_UB_33 -0.0858953000
_diffrn_radiation_monochromator mirror
_diffrn_radiation_probe x-ray
_diffrn_radiation_type CuK\a
_diffrn_radiation_wavelength 1.54184
_diffrn_reflns_av_R_equivalents 0.0321
_diffrn_reflns_av_unetI/netI 0.0199
_diffrn_reflns_Laue_measured_fraction_full 0.995
_diffrn_reflns_Laue_measured_fraction_max 0.995
_diffrn_reflns_limit_h_max 15
_diffrn_reflns_limit_h_min -15
_diffrn_reflns_limit_k_max 15
_diffrn_reflns_limit_k_min -15
_diffrn_reflns_limit_l_max 18
_diffrn_reflns_limit_l_min -20
_diffrn_reflns_number 53120
_diffrn_reflns_point_group_measured_fraction_full 0.995
_diffrn_reflns_point_group_measured_fraction_max 0.995
_diffrn_reflns_theta_full 66.820
_diffrn_reflns_theta_max 66.820
_diffrn_reflns_theta_min 3.689
_diffrn_source 'fine-focus sealed X-ray tube'
_diffrn_source_type 'Enhance Ultra (Cu) X-ray Source'
_exptl_absorpt_coefficient_mu 2.528
_exptl_absorpt_correction_T_max 0.870
_exptl_absorpt_correction_T_min 0.749
_exptl_absorpt_correction_type analytical
_exptl_absorpt_process_details
;
CrysAlisPro 1.171.38.42b (Rigaku Oxford Diffraction, 2015)
Analytical numeric absorption correction using a multifaceted crystal
            model based on expressions derived by R.C. Clark & J.S. Reid.
(Clark, R. C. & Reid, J. S. (1995). Acta Cryst. A51, 887-897)
Empirical absorption correction using spherical harmonics,
 implemented in SCALE3 ABSPACK scaling algorithm.
;
_exptl_crystal_colour red
_exptl_crystal_colour_primary red
_exptl_crystal_density_diffrn 1.268
_exptl_crystal_description prism
_exptl_crystal_F_000 1008
_exptl_crystal_size_max 0.2
_exptl_crystal_size_mid 0.12
_exptl_crystal_size_min 0.07
_refine_diff_density_max 1.870
_refine_diff_density_min -0.431
_refine_diff_density_rms 0.063
_refine_ls_extinction_method none
_refine_ls_goodness_of_fit_ref 1.024
_refine_ls_hydrogen_treatment constr
_refine_ls_matrix_type full
_refine_ls_number_parameters 624
_refine_ls_number_reflns 8893
_refine_ls_number_restraints 762
_refine_ls_restrained_S_all 1.000
_refine_ls_R_factor_all 0.0423
_refine_ls_R_factor_gt 0.0366
_refine_ls_shift/su_max 0.002
_refine_ls_shift/su_mean 0.000
_refine_ls_structure_factor_coef Fsqd
_refine_ls_weighting_details 'w=1/[\s^2^(Fo^2^)+(0.0558P)^2^+2.4680P] where P=(Fo^2^+2Fc^2^)/3'
_refine_ls_weighting_scheme calc
_refine_ls_wR_factor_gt 0.0957
_refine_ls_wR_factor_ref 0.1008
_reflns_Friedel_coverage 0.000
_reflns_number_gt 7861
_reflns_number_total 8893
_reflns_threshold_expression 'I > 2\s(I)'
_cod_data_source_file c7cc09564c2.cif
_cod_data_source_block 8Ge
_cod_depositor_comments 'Adding full bibliography for 7121305--7121307.cif.'
_cod_database_code 7121306
_shelx_shelxl_version_number 2014/7
_chemical_oxdiff_formula 'C55 H76 As2 Ge1'
_shelx_space_group_comment
;
The symmetry employed for this shelxl refinement is uniquely defined
by the following loop, which should always be used as a source of
symmetry information in preference to the above space-group names.
They are only intended as comments.
;
_reflns_odcompleteness_completeness 99.75
_reflns_odcompleteness_iscentric 1
_reflns_odcompleteness_theta 66.49
_olex2_refinement_description
;
1. Fixed Uiso
 At 1.2 times of:
  All C(H) groups, All C(H,H) groups
 At 1.5 times of:
  All C(H,H,H) groups
2. Restrained distances
 C47B-C46 \\sim C47A-C46
 with sigma of 0.02
 C48A-C46 \\sim C48B-C46
 with sigma of 0.02
 C48B-C47B \\sim C47A-C48A
 with sigma of 0.02
3. Uiso/Uaniso restraints and constraints
C49A \\sim C49A \\sim C49A \\sim C49A \\sim C50A \\sim C50A \\sim C50A \\sim
C51A \\sim C51A \\sim C51A \\sim C52A \\sim C52A \\sim C52A \\sim C53A \\sim
C53A \\sim C53A \\sim C54A \\sim C54A \\sim C54A \\sim C55A \\sim C55A \\sim
C49B \\sim C49B \\sim C49B \\sim C49B \\sim C50B \\sim C50B \\sim C50B \\sim
C51B \\sim C51B \\sim C51B \\sim C52B \\sim C52B \\sim C52B \\sim C53B \\sim
C53B \\sim C53B \\sim C54B \\sim C54B \\sim C54B \\sim C55B \\sim C55B: within
2A with sigma of 0.04 and sigma for terminal atoms of 0.08
C47A \\sim C47B: within 2A with sigma of 0.04 and sigma for terminal atoms of
0.08
C48A \\sim C48B: within 2A with sigma of 0.04 and sigma for terminal atoms of
0.08
4. Rigid body (RIGU) restrains
 All non-hydrogen atoms
 with sigma for 1-2 distances of 0.004 and sigma for 1-3 distances of 0.004
5. Same fragment restrains
{C49A, C50A, C51A, C52A, C53A, C54A, C55A} sigma for 1-2: 0.02, 1-3: 0.02
as
{C49B, C50B, C51B, C52B, C53B, C54B, C55B}
6. Others
 Fixed Sof: H46A(0.32213) H46(0.67787) C47A(0.67787) H47A(0.67787)
 H47B(0.67787) H47C(0.67787) C48A(0.67787) H48A(0.67787) H48B(0.67787)
 H48C(0.67787) C49A(0.58352) C50A(0.58352) H50A(0.58352) C51A(0.58352)
 H51A(0.58352) C52A(0.58352) H52A(0.58352) C53A(0.58352) H53A(0.58352)
 C54A(0.58352) H54A(0.58352) C55A(0.58352) H55A(0.58352) H55B(0.58352)
 H55C(0.58352) C47B(0.32213) H47D(0.32213) H47E(0.32213) H47F(0.32213)
 C48B(0.32213) H48D(0.32213) H48E(0.32213) H48F(0.32213) C49B(0.41648)
 C50B(0.41648) H50B(0.41648) C51B(0.41648) H51B(0.41648) C52B(0.41648)
 H52B(0.41648) C53B(0.41648) H53B(0.41648) C54B(0.41648) H54B(0.41648)
 C55B(0.41648) H55D(0.41648) H55E(0.41648) H55F(0.41648)
7.a Ternary CH refined with riding coordinates:
 C7(H7), C10(H10), C19(H19), C22(H22), C31(H31), C34(H34), C43(H43), C46(H46A),
  C46(H46)
7.b Aromatic/amide H refined with riding coordinates:
 C3(H3), C4(H4), C5(H5), C15(H15), C16(H16), C17(H17), C27(H27), C28(H28),
 C29(H29), C39(H39), C40(H40), C41(H41), C50A(H50A), C51A(H51A), C52A(H52A),
 C53A(H53A), C54A(H54A), C50B(H50B), C51B(H51B), C52B(H52B), C53B(H53B),
 C54B(H54B)
7.c Idealised Me refined as rotating group:
 C8(H8A,H8B,H8C), C9(H9A,H9B,H9C), C11(H11A,H11B,H11C), C12(H12A,H12B,H12C),
 C20(H20A,H20B,H20C), C21(H21A,H21B,H21C), C23(H23A,H23B,H23C), C24(H24A,H24B,
 H24C), C32(H32A,H32B,H32C), C33(H33A,H33B,H33C), C35(H35A,H35B,H35C), C36(H36A,
 H36B,H36C), C44(H44A,H44B,H44C), C45(H45A,H45B,H45C), C47A(H47A,H47B,H47C),
 C48A(H48A,H48B,H48C), C55A(H55A,H55B,H55C), C47B(H47D,H47E,H47F), C48B(H48D,
 H48E,H48F), C55B(H55D,H55E,H55F)
;
_olex2_submission_special_instructions 'No special instructions were received'
_oxdiff_exptl_absorpt_empirical_details
;
Empirical correction (ABSPACK) includes:
- Absorption correction using spherical harmonics
- Frame scaling
;
_oxdiff_exptl_absorpt_empirical_full_max 1.140
_oxdiff_exptl_absorpt_empirical_full_min 0.908

loop_
_space_group_symop_operation_xyz
'x, y, z'
'-x, -y, -z'

loop_
_atom_site_label
_atom_site_type_symbol
_atom_site_fract_x
_atom_site_fract_y
_atom_site_fract_z
_atom_site_U_iso_or_equiv
_atom_site_adp_type
_atom_site_occupancy
_atom_site_site_symmetry_order
_atom_site_calc_flag
_atom_site_refinement_flags_posn
_atom_site_refinement_flags_adp
_atom_site_refinement_flags_occupancy
_atom_site_disorder_assembly
_atom_site_disorder_group
As1 As 0.73494(2) 0.56456(2) 0.68984(2) 0.02949(9) Uani 1 1 d . U . . .
As2 As 0.90422(2) 0.74585(2) 0.65717(2) 0.03244(9) Uani 1 1 d . U . . .
Ge1 Ge 0.77433(3) 0.68050(3) 0.77366(2) 0.03674(10) Uani 1 1 d . U . . .
C1 C 0.6053(2) 0.7057(2) 0.69250(16) 0.0329(5) Uani 1 1 d . U . . .
C2 C 0.5976(2) 0.7825(2) 0.61731(17) 0.0381(6) Uani 1 1 d . U . . .
C3 C 0.5150(3) 0.8835(3) 0.6150(2) 0.0518(8) Uani 1 1 d . U . . .
H3 H 0.5090 0.9332 0.5657 0.062 Uiso 1 1 calc R . . . .
C4 C 0.4413(3) 0.9129(3) 0.6837(2) 0.0575(9) Uani 1 1 d . U . . .
H4 H 0.3865 0.9817 0.6805 0.069 Uiso 1 1 calc R . . . .
C5 C 0.4487(3) 0.8405(3) 0.7568(2) 0.0509(8) Uani 1 1 d . U . . .
H5 H 0.3990 0.8612 0.8029 0.061 Uiso 1 1 calc R . . . .
C6 C 0.5294(2) 0.7361(2) 0.76355(17) 0.0383(6) Uani 1 1 d . U . . .
C7 C 0.6714(3) 0.7578(3) 0.53649(18) 0.0466(7) Uani 1 1 d . U . . .
H7 H 0.7335 0.6903 0.5486 0.056 Uiso 1 1 calc R . . . .
C8 C 0.6034(4) 0.7345(4) 0.4812(2) 0.0675(10) Uani 1 1 d . U . . .
H8A H 0.5764 0.6719 0.5082 0.101 Uiso 1 1 calc GR . . . .
H8B H 0.6504 0.7179 0.4307 0.101 Uiso 1 1 calc GR . . . .
H8C H 0.5407 0.7989 0.4697 0.101 Uiso 1 1 calc GR . . . .
C9 C 0.7219(3) 0.8521(3) 0.4919(2) 0.0574(9) Uani 1 1 d . U . . .
H9A H 0.6633 0.9161 0.4724 0.086 Uiso 1 1 calc GR . . . .
H9B H 0.7764 0.8278 0.4464 0.086 Uiso 1 1 calc GR . . . .
H9C H 0.7578 0.8716 0.5291 0.086 Uiso 1 1 calc GR . . . .
C10 C 0.5226(3) 0.6597(3) 0.84675(18) 0.0463(7) Uani 1 1 d . U . . .
H10 H 0.5894 0.5947 0.8457 0.056 Uiso 1 1 calc R . . . .
C11 C 0.5213(3) 0.7157(3) 0.9183(2) 0.0628(10) Uani 1 1 d . U . . .
H11A H 0.5847 0.7449 0.9076 0.094 Uiso 1 1 calc GR . . . .
H11B H 0.5256 0.6618 0.9680 0.094 Uiso 1 1 calc GR . . . .
H11C H 0.4530 0.7755 0.9240 0.094 Uiso 1 1 calc GR . . . .
C12 C 0.4192(3) 0.6178(4) 0.8608(3) 0.0711(11) Uani 1 1 d . U . . .
H12A H 0.3523 0.6790 0.8672 0.107 Uiso 1 1 calc GR . . . .
H12B H 0.4214 0.5621 0.9094 0.107 Uiso 1 1 calc GR . . . .
H12C H 0.4189 0.5860 0.8146 0.107 Uiso 1 1 calc GR . . . .
C13 C 0.6773(2) 0.4446(2) 0.76522(16) 0.0334(5) Uani 1 1 d . U . . .
C14 C 0.7299(2) 0.3802(2) 0.83341(17) 0.0377(6) Uani 1 1 d . U . . .
C15 C 0.6840(3) 0.2981(3) 0.88256(19) 0.0487(7) Uani 1 1 d . U . . .
H15 H 0.7159 0.2570 0.9291 0.058 Uiso 1 1 calc R . . . .
C16 C 0.5933(3) 0.2763(3) 0.8643(2) 0.0543(8) Uani 1 1 d . U . . .
H16 H 0.5630 0.2227 0.8990 0.065 Uiso 1 1 calc R . . . .
C17 C 0.5474(3) 0.3348(3) 0.7941(2) 0.0521(8) Uani 1 1 d . U . . .
H17 H 0.4878 0.3178 0.7807 0.063 Uiso 1 1 calc R . . . .
C18 C 0.5885(2) 0.4182(2) 0.74309(18) 0.0407(6) Uani 1 1 d . U . . .
C19 C 0.8330(2) 0.3935(2) 0.85730(17) 0.0406(6) Uani 1 1 d . U . . .
H19 H 0.8597 0.4480 0.8142 0.049 Uiso 1 1 calc R . . . .
C20 C 0.9282(3) 0.2838(3) 0.8630(2) 0.0586(9) Uani 1 1 d . U . . .
H20A H 0.9058 0.2299 0.9069 0.088 Uiso 1 1 calc GR . . . .
H20B H 0.9945 0.2964 0.8733 0.088 Uiso 1 1 calc GR . . . .
H20C H 0.9439 0.2561 0.8122 0.088 Uiso 1 1 calc GR . . . .
C21 C 0.8055(3) 0.4388(3) 0.93793(19) 0.0525(8) Uani 1 1 d . U . . .
H21A H 0.7451 0.5069 0.9337 0.079 Uiso 1 1 calc GR . . . .
H21B H 0.8708 0.4529 0.9486 0.079 Uiso 1 1 calc GR . . . .
H21C H 0.7835 0.3848 0.9819 0.079 Uiso 1 1 calc GR . . . .
C22 C 0.5403(3) 0.4740(3) 0.66321(19) 0.0475(7) Uani 1 1 d . U . . .
H22 H 0.5451 0.5508 0.6504 0.057 Uiso 1 1 calc R . . . .
C23 C 0.4172(3) 0.4787(5) 0.6659(3) 0.0792(13) Uani 1 1 d . U . . .
H23A H 0.4120 0.4045 0.6706 0.119 Uiso 1 1 calc GR . . . .
H23B H 0.3900 0.5236 0.6165 0.119 Uiso 1 1 calc GR . . . .
H23C H 0.3725 0.5108 0.7123 0.119 Uiso 1 1 calc GR . . . .
C24 C 0.6122(3) 0.4133(3) 0.5942(2) 0.0604(9) Uani 1 1 d . U . . .
H24A H 0.6896 0.4088 0.5929 0.091 Uiso 1 1 calc GR . . . .
H24B H 0.5878 0.4536 0.5428 0.091 Uiso 1 1 calc GR . . . .
H24C H 0.6045 0.3395 0.6033 0.091 Uiso 1 1 calc GR . . . .
C25 C 1.0011(2) 0.6251(2) 0.73343(16) 0.0338(5) Uani 1 1 d . U . . .
C26 C 1.0563(2) 0.5228(2) 0.70371(17) 0.0368(6) Uani 1 1 d . U . . .
C27 C 1.1284(3) 0.4382(3) 0.7503(2) 0.0494(7) Uani 1 1 d . U . . .
H27 H 1.1661 0.3722 0.7303 0.059 Uiso 1 1 calc R . . . .
C28 C 1.1462(3) 0.4485(3) 0.8260(2) 0.0588(9) Uani 1 1 d . U . . .
H28 H 1.1957 0.3904 0.8561 0.071 Uiso 1 1 calc R . . . .
C29 C 1.0900(3) 0.5454(3) 0.85606(19) 0.0516(8) Uani 1 1 d . U . . .
H29 H 1.1012 0.5518 0.9073 0.062 Uiso 1 1 calc R . . . .
C30 C 1.0166(2) 0.6343(3) 0.81233(17) 0.0389(6) Uani 1 1 d . U . . .
C31 C 1.0446(2) 0.5036(2) 0.62033(18) 0.0401(6) Uani 1 1 d . U . . .
H31 H 0.9764 0.5594 0.6025 0.048 Uiso 1 1 calc R . . . .
C32 C 1.0320(3) 0.3886(3) 0.6235(2) 0.0551(8) Uani 1 1 d . U . . .
H32A H 1.0999 0.3323 0.6373 0.083 Uiso 1 1 calc GR . . . .
H32B H 1.0185 0.3832 0.5708 0.083 Uiso 1 1 calc GR . . . .
H32C H 0.9699 0.3778 0.6641 0.083 Uiso 1 1 calc GR . . . .
C33 C 1.1448(3) 0.5223(3) 0.5574(2) 0.0551(8) Uani 1 1 d . U . . .
H33A H 1.1452 0.5983 0.5509 0.083 Uiso 1 1 calc GR . . . .
H33B H 1.1386 0.5069 0.5057 0.083 Uiso 1 1 calc GR . . . .
H33C H 1.2134 0.4733 0.5760 0.083 Uiso 1 1 calc GR . . . .
C34 C 0.9613(3) 0.7373(3) 0.85274(18) 0.0458(7) Uani 1 1 d . U . . .
H34 H 0.9060 0.7897 0.8187 0.055 Uiso 1 1 calc R . . . .
C35 C 1.0472(4) 0.7955(4) 0.8571(3) 0.0694(11) Uani 1 1 d . U . . .
H35A H 1.1012 0.7466 0.8916 0.104 Uiso 1 1 calc GR . . . .
H35B H 1.0094 0.8625 0.8796 0.104 Uiso 1 1 calc GR . . . .
H35C H 1.0851 0.8140 0.8031 0.104 Uiso 1 1 calc GR . . . .
C36 C 0.8988(3) 0.7103(3) 0.93917(19) 0.0577(9) Uani 1 1 d . U . . .
H36A H 0.8421 0.6771 0.9361 0.087 Uiso 1 1 calc GR . . . .
H36B H 0.8639 0.7778 0.9615 0.087 Uiso 1 1 calc GR . . . .
H36C H 0.9512 0.6591 0.9739 0.087 Uiso 1 1 calc GR . . . .
C37 C 0.9242(2) 0.8878(2) 0.67298(17) 0.0379(6) Uani 1 1 d . U . . .
C38 C 0.8346(3) 0.9760(3) 0.69960(18) 0.0441(7) Uani 1 1 d . U . . .
C39 C 0.8575(3) 1.0719(3) 0.7075(2) 0.0584(9) Uani 1 1 d . U . . .
H39 H 0.7992 1.1295 0.7274 0.070 Uiso 1 1 calc R . . . .
C40 C 0.9648(4) 1.0834(3) 0.6865(3) 0.0667(10) Uani 1 1 d . U . . .
H40 H 0.9788 1.1473 0.6935 0.080 Uiso 1 1 calc R . . . .
C41 C 1.0507(3) 0.9999(3) 0.6554(2) 0.0593(9) Uani 1 1 d . U . . .
H41 H 1.1221 1.0094 0.6392 0.071 Uiso 1 1 calc R . . . .
C42 C 1.0332(3) 0.9015(3) 0.64739(19) 0.0454(7) Uani 1 1 d . U . . .
C43 C 0.7124(3) 0.9747(3) 0.7189(2) 0.0488(7) Uani 1 1 d . U . . .
H43 H 0.7086 0.9066 0.7040 0.059 Uiso 1 1 calc R . . . .
C44 C 0.6373(3) 1.0744(3) 0.6681(3) 0.0663(10) Uani 1 1 d . U . . .
H44A H 0.6387 1.1423 0.6821 0.099 Uiso 1 1 calc GR . . . .
H44B H 0.5616 1.0694 0.6794 0.099 Uiso 1 1 calc GR . . . .
H44C H 0.6645 1.0740 0.6108 0.099 Uiso 1 1 calc GR . . . .
C45 C 0.6685(4) 0.9716(3) 0.8105(2) 0.0649(10) Uani 1 1 d . U . . .
H45A H 0.7101 0.9034 0.8411 0.097 Uiso 1 1 calc GR . . . .
H45B H 0.5902 0.9754 0.8200 0.097 Uiso 1 1 calc GR . . . .
H45C H 0.6778 1.0340 0.8279 0.097 Uiso 1 1 calc GR . . . .
C46 C 1.1301(3) 0.8162(3) 0.6065(2) 0.0535(8) Uani 1 1 d D U . . .
H46A H 1.1031 0.7520 0.6086 0.064 Uiso 0.3221 1 calc R . P A 2
H46 H 1.1208 0.7422 0.6300 0.064 Uiso 0.6779 1 calc R . P B 1
C47A C 1.1206(7) 0.8379(8) 0.5134(4) 0.068(2) Uani 0.6779 1 d D U P C 1
H47A H 1.1252 0.9117 0.4893 0.101 Uiso 0.6779 1 calc GR . P C 1
H47B H 1.0498 0.8311 0.5066 0.101 Uiso 0.6779 1 calc GR . P C 1
H47C H 1.1809 0.7842 0.4870 0.101 Uiso 0.6779 1 calc GR . P C 1
C48A C 1.2479(6) 0.8137(8) 0.6174(6) 0.084(2) Uani 0.6779 1 d D U P C 1
H48A H 1.3022 0.7498 0.5979 0.126 Uiso 0.6779 1 calc GR . P C 1
H48B H 1.2509 0.8091 0.6744 0.126 Uiso 0.6779 1 calc GR . P C 1
H48C H 1.2644 0.8805 0.5867 0.126 Uiso 0.6779 1 calc GR . P C 1
C49A C 0.3099(18) 1.079(2) 0.9188(9) 0.078(3) Uani 0.5835 1 d D U P D 1
C50A C 0.2524(6) 1.0020(7) 0.9657(6) 0.0746(18) Uani 0.5835 1 d D U P D 1
H50A H 0.2658 0.9671 1.0187 0.089 Uiso 0.5835 1 calc R . P D 1
C51A C 0.1740(8) 0.9815(8) 0.9271(6) 0.082(2) Uani 0.5835 1 d D U P D 1
H51A H 0.1345 0.9323 0.9571 0.098 Uiso 0.5835 1 calc R . P D 1
C52A C 0.1522(10) 1.0259(9) 0.8528(7) 0.083(3) Uani 0.5835 1 d D U P D 1
H52A H 0.0978 1.0104 0.8315 0.099 Uiso 0.5835 1 calc R . P D 1
C53A C 0.2097(9) 1.0934(9) 0.8088(7) 0.083(3) Uani 0.5835 1 d D U P D 1
H53A H 0.1964 1.1248 0.7552 0.100 Uiso 0.5835 1 calc R . P D 1
C54A C 0.2904(7) 1.1190(7) 0.8410(6) 0.0758(18) Uani 0.5835 1 d D U P D 1
H54A H 0.3314 1.1647 0.8075 0.091 Uiso 0.5835 1 calc R . P D 1
C55A C 0.3911(8) 1.1005(11) 0.9571(7) 0.127(4) Uani 0.5835 1 d D U P D 1
H55A H 0.3530 1.1380 1.0026 0.191 Uiso 0.5835 1 calc GR . P D 1
H55B H 0.4306 1.1467 0.9179 0.191 Uiso 0.5835 1 calc GR . P D 1
H55C H 0.4438 1.0311 0.9764 0.191 Uiso 0.5835 1 calc GR . P D 1
C47B C 1.1586(18) 0.8605(18) 0.5182(8) 0.080(5) Uani 0.3221 1 d D U P C 2
H47D H 1.0939 0.8780 0.4909 0.120 Uiso 0.3221 1 calc GR . P C 2
H47E H 1.2193 0.8052 0.4936 0.120 Uiso 0.3221 1 calc GR . P C 2
H47F H 1.1808 0.9267 0.5132 0.120 Uiso 0.3221 1 calc GR . P C 2
C48B C 1.2317(13) 0.773(2) 0.6544(11) 0.098(6) Uani 0.3221 1 d D U P C 2
H48D H 1.2945 0.7275 0.6233 0.147 Uiso 0.3221 1 calc GR . P C 2
H48E H 1.2124 0.7295 0.7062 0.147 Uiso 0.3221 1 calc GR . P C 2
H48F H 1.2514 0.8352 0.6634 0.147 Uiso 0.3221 1 calc GR . P C 2
C49B C 0.2163(10) 1.0316(9) 0.9193(8) 0.079(2) Uani 0.4165 1 d D U P E 2
C50B C 0.1790(12) 1.0594(13) 0.8403(9) 0.081(4) Uani 0.4165 1 d D U P E 2
H50B H 0.1206 1.0367 0.8308 0.097 Uiso 0.4165 1 calc R . P E 2
C51B C 0.2344(12) 1.1215(13) 0.7794(9) 0.085(3) Uani 0.4165 1 d D U P E 2
H51B H 0.2094 1.1408 0.7285 0.102 Uiso 0.4165 1 calc R . P E 2
C52B C 0.3184(10) 1.1564(10) 0.7851(9) 0.094(3) Uani 0.4165 1 d D U P E 2
H52B H 0.3508 1.1988 0.7407 0.113 Uiso 0.4165 1 calc R . P E 2
C53B C 0.3547(10) 1.1285(10) 0.8568(9) 0.092(3) Uani 0.4165 1 d D U P E 2
H53B H 0.4131 1.1532 0.8638 0.111 Uiso 0.4165 1 calc R . P E 2
C54B C 0.306(2) 1.061(3) 0.9241(13) 0.081(4) Uani 0.4165 1 d D U P E 2
H54B H 0.3383 1.0375 0.9724 0.098 Uiso 0.4165 1 calc R . P E 2
C55B C 0.1546(14) 0.9725(13) 0.9840(11) 0.127(5) Uani 0.4165 1 d D U P E 2
H55D H 0.0756 1.0029 0.9802 0.190 Uiso 0.4165 1 calc GR . P E 2
H55E H 0.1685 0.9801 1.0360 0.190 Uiso 0.4165 1 calc GR . P E 2
H55F H 0.1783 0.8950 0.9793 0.190 Uiso 0.4165 1 calc GR . P E 2

loop_
_atom_site_aniso_label
_atom_site_aniso_U_11
_atom_site_aniso_U_22
_atom_site_aniso_U_33
_atom_site_aniso_U_23
_atom_site_aniso_U_13
_atom_site_aniso_U_12
As1 0.03011(15) 0.02896(15) 0.02839(15) -0.00523(11) -0.00316(11) -0.00753(11)
As2 0.03627(16) 0.03213(16) 0.03061(15) -0.00432(11) -0.00774(12) -0.01105(12)
Ge1 0.04437(19) 0.03600(18) 0.03150(17) -0.00781(13) -0.00339(13) -0.01365(14)
C1 0.0273(12) 0.0367(14) 0.0354(13) -0.0079(10) -0.0068(10) -0.0076(10)
C2 0.0338(13) 0.0402(15) 0.0374(14) -0.0060(11) -0.0074(11) -0.0055(11)
C3 0.0485(17) 0.0455(17) 0.0461(17) -0.0013(13) -0.0103(13) 0.0052(14)
C4 0.0463(18) 0.0492(18) 0.0600(19) -0.0108(15) -0.0099(15) 0.0117(14)
C5 0.0393(16) 0.0548(18) 0.0496(17) -0.0189(14) -0.0019(13) 0.0028(14)
C6 0.0326(13) 0.0434(15) 0.0390(14) -0.0107(12) -0.0046(11) -0.0091(11)
C7 0.0485(16) 0.0432(16) 0.0341(14) 0.0009(12) -0.0054(12) 0.0005(13)
C8 0.089(3) 0.071(2) 0.0440(18) -0.0115(17) -0.0120(18) -0.023(2)
C9 0.0535(19) 0.058(2) 0.0452(17) 0.0093(15) -0.0059(15) -0.0087(16)
C10 0.0449(16) 0.0467(17) 0.0377(15) -0.0108(13) 0.0065(12) -0.0050(13)
C11 0.071(2) 0.065(2) 0.0394(17) -0.0173(16) 0.0036(16) -0.0034(18)
C12 0.062(2) 0.074(3) 0.073(3) -0.018(2) 0.0222(19) -0.029(2)
C13 0.0372(13) 0.0325(13) 0.0304(12) -0.0076(10) -0.0004(10) -0.0112(11)
C14 0.0429(15) 0.0365(14) 0.0323(13) -0.0075(11) -0.0021(11) -0.0105(12)
C15 0.066(2) 0.0452(17) 0.0349(15) -0.0028(12) -0.0022(13) -0.0211(15)
C16 0.073(2) 0.0524(19) 0.0429(16) -0.0049(14) 0.0075(15) -0.0370(17)
C17 0.0586(19) 0.0586(19) 0.0505(17) -0.0143(15) 0.0013(14) -0.0344(16)
C18 0.0435(15) 0.0421(15) 0.0393(14) -0.0107(12) -0.0019(12) -0.0161(12)
C19 0.0446(15) 0.0400(15) 0.0338(14) 0.0009(11) -0.0092(12) -0.0103(12)
C20 0.0553(19) 0.0484(19) 0.060(2) 0.0016(15) -0.0109(16) -0.0048(15)
C21 0.059(2) 0.060(2) 0.0405(16) -0.0077(14) -0.0161(14) -0.0150(16)
C22 0.0525(17) 0.0519(18) 0.0475(16) -0.0075(14) -0.0147(13) -0.0238(14)
C23 0.059(2) 0.119(4) 0.071(3) -0.016(2) -0.0164(19) -0.037(2)
C24 0.075(2) 0.070(2) 0.0401(17) -0.0099(16) -0.0103(16) -0.0262(19)
C25 0.0310(13) 0.0400(14) 0.0325(13) -0.0070(11) -0.0038(10) -0.0129(11)
C26 0.0302(13) 0.0435(15) 0.0364(14) -0.0094(11) -0.0022(10) -0.0102(11)
C27 0.0471(17) 0.0458(17) 0.0469(16) -0.0118(13) -0.0096(13) 0.0023(14)
C28 0.057(2) 0.059(2) 0.0485(18) -0.0053(15) -0.0217(15) 0.0054(16)
C29 0.0555(18) 0.0600(19) 0.0371(15) -0.0087(14) -0.0166(14) -0.0072(15)
C30 0.0401(14) 0.0453(15) 0.0344(13) -0.0065(11) -0.0087(11) -0.0147(12)
C31 0.0379(14) 0.0418(15) 0.0401(14) -0.0138(12) -0.0047(11) -0.0066(12)
C32 0.0559(19) 0.0473(18) 0.064(2) -0.0224(16) -0.0113(16) -0.0077(15)
C33 0.0504(18) 0.071(2) 0.0426(17) -0.0212(16) 0.0036(14) -0.0138(16)
C34 0.0597(18) 0.0467(17) 0.0357(14) -0.0113(12) -0.0158(13) -0.0134(14)
C35 0.095(3) 0.070(2) 0.063(2) -0.0107(19) -0.030(2) -0.040(2)
C36 0.071(2) 0.063(2) 0.0374(16) -0.0175(15) -0.0114(15) -0.0091(17)
C37 0.0473(15) 0.0362(14) 0.0334(13) -0.0021(11) -0.0088(11) -0.0168(12)
C38 0.0559(17) 0.0390(15) 0.0377(15) -0.0046(12) -0.0073(13) -0.0148(13)
C39 0.079(2) 0.0429(17) 0.058(2) -0.0148(15) -0.0074(17) -0.0206(16)
C40 0.092(3) 0.052(2) 0.073(2) -0.0145(18) -0.013(2) -0.0398(19)
C41 0.066(2) 0.058(2) 0.067(2) -0.0063(16) -0.0119(17) -0.0373(17)
C42 0.0502(16) 0.0425(16) 0.0465(16) -0.0002(13) -0.0112(13) -0.0201(13)
C43 0.0519(17) 0.0343(15) 0.0561(18) -0.0110(13) -0.0010(14) -0.0088(13)
C44 0.061(2) 0.0466(19) 0.081(3) -0.0040(18) -0.0106(19) -0.0058(16)
C45 0.074(2) 0.051(2) 0.062(2) -0.0167(17) 0.0096(18) -0.0132(18)
C46 0.0440(16) 0.0491(18) 0.065(2) -0.0019(15) -0.0003(14) -0.0201(14)
C47A 0.065(5) 0.059(5) 0.062(3) -0.001(3) 0.016(3) -0.017(3)
C48A 0.051(3) 0.081(5) 0.120(7) 0.000(4) -0.012(4) -0.029(3)
C49A 0.073(5) 0.070(8) 0.100(5) -0.044(4) 0.001(4) -0.021(5)
C50A 0.063(4) 0.067(4) 0.094(5) -0.024(4) -0.018(4) -0.009(3)
C51A 0.082(5) 0.066(5) 0.106(5) -0.018(4) -0.026(4) -0.024(4)
C52A 0.072(5) 0.063(6) 0.118(6) -0.018(4) -0.036(4) -0.012(4)
C53A 0.068(6) 0.053(6) 0.123(7) -0.031(5) -0.008(5) -0.002(4)
C54A 0.063(4) 0.058(4) 0.101(5) -0.036(4) 0.010(3) -0.009(3)
C55A 0.095(6) 0.195(11) 0.130(8) -0.088(7) 0.019(5) -0.073(7)
C47B 0.085(13) 0.072(11) 0.066(6) -0.008(5) 0.016(5) -0.019(8)
C48B 0.060(7) 0.128(17) 0.094(10) -0.020(9) -0.015(7) -0.007(8)
C49B 0.070(5) 0.050(5) 0.115(6) -0.023(5) -0.006(5) -0.014(4)
C50B 0.061(7) 0.058(9) 0.116(7) -0.019(5) -0.007(5) -0.006(5)
C51B 0.072(7) 0.049(7) 0.119(7) -0.027(5) 0.004(6) 0.000(5)
C52B 0.076(6) 0.065(6) 0.124(7) -0.023(6) -0.001(5) -0.003(5)
C53B 0.060(6) 0.080(7) 0.131(7) -0.025(5) -0.005(5) -0.014(5)
C54B 0.073(7) 0.063(9) 0.114(7) -0.040(6) -0.006(6) -0.016(6)
C55B 0.133(11) 0.082(9) 0.148(10) -0.012(8) 0.013(9) -0.032(8)

loop_
_atom_type_symbol
_atom_type_description
_atom_type_scat_dispersion_real
_atom_type_scat_dispersion_imag
_atom_type_scat_source
C C 0.0181 0.0091 'International Tables Vol C Tables 4.2.6.8 and 6.1.1.4'
H H 0.0000 0.0000 'International Tables Vol C Tables 4.2.6.8 and 6.1.1.4'
As As -0.9300 1.0051 'International Tables Vol C Tables 4.2.6.8 and 6.1.1.4'
Ge Ge -1.0885 0.8855 'International Tables Vol C Tables 4.2.6.8 and 6.1.1.4'

loop_
_exptl_crystal_face_index_h
_exptl_crystal_face_index_k
_exptl_crystal_face_index_l
_exptl_crystal_face_perp_dist
-1 -1 0 0.0354
1 1 0 0.0324
2 0 -1 0.0473
-2 0 1 0.0483
1 0 2 0.0658
-1 0 -2 0.0418
2 -1 1 0.0582
-2 1 -1 0.0612

loop_
_geom_angle_atom_site_label_1
_geom_angle_atom_site_label_2
_geom_angle_atom_site_label_3
_geom_angle
C1 As1 Ge1 71.75(7)
C13 As1 Ge1 108.70(8)
C13 As1 C1 105.41(11)
C25 As2 Ge1 73.28(7)
C37 As2 Ge1 109.94(8)
C37 As2 C25 104.54(11)
As2 Ge1 As1 90.808(13)
C2 C1 As1 115.29(19)
C6 C1 As1 125.3(2)
C6 C1 C2 119.2(2)
C1 C2 C7 124.0(2)
C3 C2 C1 119.0(3)
C3 C2 C7 117.0(3)
C2 C3 H3 119.0
C4 C3 C2 121.9(3)
C4 C3 H3 119.0
C3 C4 H4 120.1
C5 C4 C3 119.8(3)
C5 C4 H4 120.1
C4 C5 H5 119.2
C4 C5 C6 121.5(3)
C6 C5 H5 119.2
C1 C6 C10 125.0(3)
C5 C6 C1 118.6(3)
C5 C6 C10 116.2(3)
C2 C7 H7 108.0
C2 C7 C9 112.9(3)
C8 C7 C2 109.7(3)
C8 C7 H7 108.0
C8 C7 C9 110.1(3)
C9 C7 H7 108.0
C7 C8 H8A 109.5
C7 C8 H8B 109.5
C7 C8 H8C 109.5
H8A C8 H8B 109.5
H8A C8 H8C 109.5
H8B C8 H8C 109.5
C7 C9 H9A 109.5
C7 C9 H9B 109.5
C7 C9 H9C 109.5
H9A C9 H9B 109.5
H9A C9 H9C 109.5
H9B C9 H9C 109.5
C6 C10 H10 107.8
C6 C10 C11 113.0(3)
C11 C10 H10 107.8
C12 C10 C6 110.2(3)
C12 C10 H10 107.8
C12 C10 C11 110.1(3)
C10 C11 H11A 109.5
C10 C11 H11B 109.5
C10 C11 H11C 109.5
H11A C11 H11B 109.5
H11A C11 H11C 109.5
H11B C11 H11C 109.5
C10 C12 H12A 109.5
C10 C12 H12B 109.5
C10 C12 H12C 109.5
H12A C12 H12B 109.5
H12A C12 H12C 109.5
H12B C12 H12C 109.5
C14 C13 As1 121.9(2)
C14 C13 C18 120.3(3)
C18 C13 As1 117.5(2)
C13 C14 C19 124.6(3)
C15 C14 C13 118.0(3)
C15 C14 C19 117.4(3)
C14 C15 H15 119.0
C16 C15 C14 122.0(3)
C16 C15 H15 119.0
C15 C16 H16 120.3
C15 C16 C17 119.5(3)
C17 C16 H16 120.3
C16 C17 H17 119.3
C16 C17 C18 121.3(3)
C18 C17 H17 119.3
C13 C18 C22 122.3(3)
C17 C18 C13 118.6(3)
C17 C18 C22 119.0(3)
C14 C19 H19 107.7
C14 C19 C20 111.5(3)
C14 C19 C21 111.6(3)
C20 C19 H19 107.7
C20 C19 C21 110.5(3)
C21 C19 H19 107.7
C19 C20 H20A 109.5
C19 C20 H20B 109.5
C19 C20 H20C 109.5
H20A C20 H20B 109.5
H20A C20 H20C 109.5
H20B C20 H20C 109.5
C19 C21 H21A 109.5
C19 C21 H21B 109.5
C19 C21 H21C 109.5
H21A C21 H21B 109.5
H21A C21 H21C 109.5
H21B C21 H21C 109.5
C18 C22 H22 107.9
C18 C22 C23 114.5(3)
C23 C22 H22 107.9
C24 C22 C18 109.3(3)
C24 C22 H22 107.9
C24 C22 C23 109.1(3)
C22 C23 H23A 109.5
C22 C23 H23B 109.5
C22 C23 H23C 109.5
H23A C23 H23B 109.5
H23A C23 H23C 109.5
H23B C23 H23C 109.5
C22 C24 H24A 109.5
C22 C24 H24B 109.5
C22 C24 H24C 109.5
H24A C24 H24B 109.5
H24A C24 H24C 109.5
H24B C24 H24C 109.5
C26 C25 As2 115.37(19)
C30 C25 As2 125.7(2)
C30 C25 C26 119.0(3)
C25 C26 C31 123.3(2)
C27 C26 C25 118.9(3)
C27 C26 C31 117.7(3)
C26 C27 H27 119.0
C26 C27 C28 122.0(3)
C28 C27 H27 119.0
C27 C28 H28 120.5
C29 C28 C27 119.1(3)
C29 C28 H28 120.5
C28 C29 H29 119.0
C28 C29 C30 122.0(3)
C30 C29 H29 119.0
C25 C30 C34 124.8(3)
C29 C30 C25 118.9(3)
C29 C30 C34 116.3(3)
C26 C31 H31 107.7
C26 C31 C33 109.9(2)
C32 C31 C26 112.8(3)
C32 C31 H31 107.7
C32 C31 C33 110.7(3)
C33 C31 H31 107.7
C31 C32 H32A 109.5
C31 C32 H32B 109.5
C31 C32 H32C 109.5
H32A C32 H32B 109.5
H32A C32 H32C 109.5
H32B C32 H32C 109.5
C31 C33 H33A 109.5
C31 C33 H33B 109.5
C31 C33 H33C 109.5
H33A C33 H33B 109.5
H33A C33 H33C 109.5
H33B C33 H33C 109.5
C30 C34 H34 107.8
C30 C34 C35 111.3(3)
C30 C34 C36 112.6(3)
C35 C34 H34 107.8
C35 C34 C36 109.4(3)
C36 C34 H34 107.8
C34 C35 H35A 109.5
C34 C35 H35B 109.5
C34 C35 H35C 109.5
H35A C35 H35B 109.5
H35A C35 H35C 109.5
H35B C35 H35C 109.5
C34 C36 H36A 109.5
C34 C36 H36B 109.5
C34 C36 H36C 109.5
H36A C36 H36B 109.5
H36A C36 H36C 109.5
H36B C36 H36C 109.5
C38 C37 As2 123.2(2)
C38 C37 C42 120.0(3)
C42 C37 As2 116.5(2)
C37 C38 C43 124.0(3)
C39 C38 C37 118.6(3)
C39 C38 C43 117.4(3)
C38 C39 H39 119.3
C40 C39 C38 121.5(3)
C40 C39 H39 119.3
C39 C40 H40 120.2
C41 C40 C39 119.7(3)
C41 C40 H40 120.2
C40 C41 H41 119.3
C40 C41 C42 121.4(3)
C42 C41 H41 119.3
C37 C42 C46 122.7(3)
C41 C42 C37 118.6(3)
C41 C42 C46 118.5(3)
C38 C43 H43 107.8
C38 C43 C44 111.2(3)
C38 C43 C45 111.7(3)
C44 C43 H43 107.8
C44 C43 C45 110.4(3)
C45 C43 H43 107.8
C43 C44 H44A 109.5
C43 C44 H44B 109.5
C43 C44 H44C 109.5
H44A C44 H44B 109.5
H44A C44 H44C 109.5
H44B C44 H44C 109.5
C43 C45 H45A 109.5
C43 C45 H45B 109.5
C43 C45 H45C 109.5
H45A C45 H45B 109.5
H45A C45 H45C 109.5
H45B C45 H45C 109.5
C42 C46 H46A 106.7
C42 C46 H46 107.6
C42 C46 C47A 108.6(4)
C42 C46 C48A 115.4(5)
C42 C46 C48B 111.6(9)
C47A C46 H46 107.6
C48A C46 H46 107.6
C48A C46 C47A 109.6(5)
C47B C46 C42 110.9(9)
C47B C46 H46A 106.7
C47B C46 C48B 113.8(10)
C48B C46 H46A 106.7
C46 C47A H47A 109.5
C46 C47A H47B 109.5
C46 C47A H47C 109.5
H47A C47A H47B 109.5
H47A C47A H47C 109.5
H47B C47A H47C 109.5
C46 C48A H48A 109.5
C46 C48A H48B 109.5
C46 C48A H48C 109.5
H48A C48A H48B 109.5
H48A C48A H48C 109.5
H48B C48A H48C 109.5
C50A C49A C55A 116.8(11)
C54A C49A C50A 117.3(10)
C54A C49A C55A 125.7(11)
C49A C50A H50A 122.0
C51A C50A C49A 116.1(10)
C51A C50A H50A 122.0
C50A C51A H51A 117.3
C52A C51A C50A 125.3(10)
C52A C51A H51A 117.3
C51A C52A H52A 121.0
C51A C52A C53A 118.0(10)
C53A C52A H52A 121.0
C52A C53A H53A 119.3
C52A C53A C54A 121.4(11)
C54A C53A H53A 119.3
C49A C54A C53A 121.7(10)
C49A C54A H54A 119.1
C53A C54A H54A 119.1
C49A C55A H55A 109.5
C49A C55A H55B 109.5
C49A C55A H55C 109.5
H55A C55A H55B 109.5
H55A C55A H55C 109.5
H55B C55A H55C 109.5
C46 C47B H47D 109.5
C46 C47B H47E 109.5
C46 C47B H47F 109.5
H47D C47B H47E 109.5
H47D C47B H47F 109.5
H47E C47B H47F 109.5
C46 C48B H48D 109.5
C46 C48B H48E 109.5
C46 C48B H48F 109.5
H48D C48B H48E 109.5
H48D C48B H48F 109.5
H48E C48B H48F 109.5
C54B C49B C50B 116.6(12)
C54B C49B C55B 126.9(14)
C55B C49B C50B 116.5(14)
C49B C50B H50B 121.8
C51B C50B C49B 116.3(12)
C51B C50B H50B 121.8
C50B C51B H51B 116.4
C52B C51B C50B 127.2(14)
C52B C51B H51B 116.4
C51B C52B H52B 121.7
C51B C52B C53B 116.7(12)
C53B C52B H52B 121.7
C52B C53B H53B 119.3
C52B C53B C54B 121.4(13)
C54B C53B H53B 119.3
C49B C54B C53B 121.5(13)
C49B C54B H54B 119.2
C53B C54B H54B 119.2
C49B C55B H55D 109.5
C49B C55B H55E 109.5
C49B C55B H55F 109.5
H55D C55B H55E 109.5
H55D C55B H55F 109.5
H55E C55B H55F 109.5

loop_
_geom_bond_atom_site_label_1
_geom_bond_atom_site_label_2
_geom_bond_distance
As1 Ge1 2.4851(4)
As1 C1 2.020(3)
As1 C13 2.000(3)
As2 Ge1 2.4771(4)
As2 C25 2.023(3)
As2 C37 2.001(3)
C1 C2 1.423(4)
C1 C6 1.423(4)
C2 C3 1.378(4)
C2 C7 1.526(4)
C3 H3 0.9300
C3 C4 1.377(5)
C4 H4 0.9300
C4 C5 1.369(5)
C5 H5 0.9300
C5 C6 1.397(4)
C6 C10 1.529(4)
C7 H7 0.9800
C7 C8 1.523(5)
C7 C9 1.530(5)
C8 H8A 0.9600
C8 H8B 0.9600
C8 H8C 0.9600
C9 H9A 0.9600
C9 H9B 0.9600
C9 H9C 0.9600
C10 H10 0.9800
C10 C11 1.534(5)
C10 C12 1.527(5)
C11 H11A 0.9600
C11 H11B 0.9600
C11 H11C 0.9600
C12 H12A 0.9600
C12 H12B 0.9600
C12 H12C 0.9600
C13 C14 1.409(4)
C13 C18 1.412(4)
C14 C15 1.395(4)
C14 C19 1.512(4)
C15 H15 0.9300
C15 C16 1.372(5)
C16 H16 0.9300
C16 C17 1.381(5)
C17 H17 0.9300
C17 C18 1.389(4)
C18 C22 1.525(4)
C19 H19 0.9800
C19 C20 1.530(4)
C19 C21 1.533(4)
C20 H20A 0.9600
C20 H20B 0.9600
C20 H20C 0.9600
C21 H21A 0.9600
C21 H21B 0.9600
C21 H21C 0.9600
C22 H22 0.9800
C22 C23 1.534(5)
C22 C24 1.524(5)
C23 H23A 0.9600
C23 H23B 0.9600
C23 H23C 0.9600
C24 H24A 0.9600
C24 H24B 0.9600
C24 H24C 0.9600
C25 C26 1.425(4)
C25 C30 1.421(4)
C26 C27 1.380(4)
C26 C31 1.527(4)
C27 H27 0.9300
C27 C28 1.384(5)
C28 H28 0.9300
C28 C29 1.372(5)
C29 H29 0.9300
C29 C30 1.389(4)
C30 C34 1.524(4)
C31 H31 0.9800
C31 C32 1.524(4)
C31 C33 1.530(4)
C32 H32A 0.9600
C32 H32B 0.9600
C32 H32C 0.9600
C33 H33A 0.9600
C33 H33B 0.9600
C33 H33C 0.9600
C34 H34 0.9800
C34 C35 1.526(5)
C34 C36 1.538(5)
C35 H35A 0.9600
C35 H35B 0.9600
C35 H35C 0.9600
C36 H36A 0.9600
C36 H36B 0.9600
C36 H36C 0.9600
C37 C38 1.404(4)
C37 C42 1.417(4)
C38 C39 1.391(5)
C38 C43 1.521(5)
C39 H39 0.9300
C39 C40 1.382(6)
C40 H40 0.9300
C40 C41 1.372(6)
C41 H41 0.9300
C41 C42 1.391(5)
C42 C46 1.523(5)
C43 H43 0.9800
C43 C44 1.529(5)
C43 C45 1.533(5)
C44 H44A 0.9600
C44 H44B 0.9600
C44 H44C 0.9600
C45 H45A 0.9600
C45 H45B 0.9600
C45 H45C 0.9600
C46 H46A 0.9800
C46 H46 0.9800
C46 C47A 1.556(7)
C46 C48A 1.529(7)
C46 C47B 1.488(12)
C46 C48B 1.543(13)
C47A H47A 0.9600
C47A H47B 0.9600
C47A H47C 0.9600
C48A H48A 0.9600
C48A H48B 0.9600
C48A H48C 0.9600
C49A C50A 1.421(15)
C49A C54A 1.341(14)
C49A C55A 1.444(14)
C50A H50A 0.9300
C50A C51A 1.410(11)
C51A H51A 0.9300
C51A C52A 1.301(13)
C52A H52A 0.9300
C52A C53A 1.318(13)
C53A H53A 0.9300
C53A C54A 1.403(13)
C54A H54A 0.9300
C55A H55A 0.9600
C55A H55B 0.9600
C55A H55C 0.9600
C47B H47D 0.9600
C47B H47E 0.9600
C47B H47F 0.9600
C48B H48D 0.9600
C48B H48E 0.9600
C48B H48F 0.9600
C49B C50B 1.437(17)
C49B C54B 1.337(16)
C49B C55B 1.431(15)
C50B H50B 0.9300
C50B C51B 1.375(15)
C51B H51B 0.9300
C51B C52B 1.307(15)
C52B H52B 0.9300
C52B C53B 1.317(16)
C53B H53B 0.9300
C53B C54B 1.427(18)
C54B H54B 0.9300
C55B H55D 0.9600
C55B H55E 0.9600
C55B H55F 0.9600

loop_
_exptl_oxdiff_crystal_face_indexfrac_h
_exptl_oxdiff_crystal_face_indexfrac_k
_exptl_oxdiff_crystal_face_indexfrac_l
_exptl_oxdiff_crystal_face_x
_exptl_oxdiff_crystal_face_y
_exptl_oxdiff_crystal_face_z
-0.9997 -1.0001 0.0004 -0.0075 0.1537 -0.0044
0.9997 1.0001 -0.0004 0.0075 -0.1537 0.0044
1.9995 0.0003 -1.0005 0.1713 -0.1677 0.1598
-1.9995 -0.0003 1.0005 -0.1713 0.1677 -0.1598
1.0004 0.0002 1.9997 0.1639 -0.0244 -0.1348
-1.0004 -0.0002 -1.9997 -0.1639 0.0244 0.1348
2.0003 -0.9995 0.9996 0.3277 -0.0385 0.0206
-2.0003 0.9995 -0.9996 -0.3277 0.0385 -0.0206
